data_4122002
loop_
_publ_author_name
'Rose, Bradley D.'
'Sumner, Natalie J.'
'Filatov, Alexander S.'
'Peters, Steven J.'
'Zakharov, Lev N.'
'Petrukhina, Marina A.'
'Haley, Michael M.'

_publ_section_title
;
 Experimental and Computational Studies of the Neutral and Reduced States
 of Indeno[1,2-b]fluorene.
;
_journal_issue 25
_journal_name_full 'Journal of the American Chemical Society'
_journal_page_first 9181
_journal_page_last 9189
_journal_paper_doi 10.1021/ja503870z
_journal_volume 136
_journal_year 2014
_chemical_formula_moiety 'C84 H124 O12 Rb2 Si2, 2(C4 H8 O)'
_chemical_formula_sum 'C92 H140 O14 Rb2 Si2'
_chemical_formula_weight 1697.16
_chemical_name_systematic
; 
 ? 
;
_space_group_IT_number 2
_symmetry_cell_setting triclinic
_symmetry_Int_Tables_number 2
_symmetry_space_group_name_Hall '-P 1'
_symmetry_space_group_name_H-M 'P -1'
_atom_sites_solution_hydrogens geom
_atom_sites_solution_primary direct
_atom_sites_solution_secondary difmap
_audit_creation_method SHELXL-97
_cell_angle_alpha 84.859(4)
_cell_angle_beta 78.483(4)
_cell_angle_gamma 75.506(4)
_cell_formula_units_Z 2
_cell_length_a 15.372(5)
_cell_length_b 15.458(5)
_cell_length_c 20.271(6)
_cell_measurement_reflns_used 2379
_cell_measurement_temperature 100(2)
_cell_measurement_theta_max 18.27
_cell_measurement_theta_min 2.17
_cell_volume 4566(2)
_computing_cell_refinement 'SAINT Ver. 6.22  (Bruker-AXS, 2003)'
_computing_data_collection 'SMART Ver. 5.622 (Bruker-AXS, 2003)'
_computing_data_reduction 'SAINT Ver. 6.22'
_computing_molecular_graphics 'SHELXTL Ver. 6.14'
_computing_publication_material 'SHELXTL Ver. 6.14'
_computing_structure_refinement 'SHELXTL Ver. 6.14'
_computing_structure_solution 'SHELXTL Ver. 6.14 (Bruker-AXS, 2003)'
_diffrn_ambient_temperature 100(2)
_diffrn_measured_fraction_theta_full 0.994
_diffrn_measured_fraction_theta_max 0.994
_diffrn_measurement_device_type 'Bruker SMART APEX CCD area-detector'
_diffrn_measurement_method '0.30\% \w scans'
_diffrn_radiation_monochromator graphite
_diffrn_radiation_source 'fine-focus sealed tube'
_diffrn_radiation_type Mo-K\a
_diffrn_radiation_wavelength 0.71073
_diffrn_reflns_av_R_equivalents 0.1567
_diffrn_reflns_av_sigmaI/netI 0.2910
_diffrn_reflns_limit_h_max 18
_diffrn_reflns_limit_h_min -18
_diffrn_reflns_limit_k_max 18
_diffrn_reflns_limit_k_min -18
_diffrn_reflns_limit_l_max 24
_diffrn_reflns_limit_l_min -24
_diffrn_reflns_number 39077
_diffrn_reflns_theta_full 25.00
_diffrn_reflns_theta_max 25.00
_diffrn_reflns_theta_min 1.36
_exptl_absorpt_coefficient_mu 1.157
_exptl_absorpt_correction_T_max 0.9552
_exptl_absorpt_correction_T_min 0.8930
_exptl_absorpt_correction_type multi-scan
_exptl_absorpt_process_details
;
SADABS  (Bruker-AXS, 2003)
;
_exptl_crystal_colour 'blue green'
_exptl_crystal_density_diffrn 1.235
_exptl_crystal_density_method 'not measured'
_exptl_crystal_description block
_exptl_crystal_F_000 1812
_exptl_crystal_size_max 0.10
_exptl_crystal_size_mid 0.08
_exptl_crystal_size_min 0.04
_refine_diff_density_max 0.487
_refine_diff_density_min -0.465
_refine_diff_density_rms 0.101
_refine_ls_extinction_method none
_refine_ls_goodness_of_fit_ref 0.853
_refine_ls_hydrogen_treatment constr
_refine_ls_matrix_type full
_refine_ls_number_parameters 991
_refine_ls_number_reflns 15977
_refine_ls_number_restraints 0
_refine_ls_restrained_S_all 0.853
_refine_ls_R_factor_all 0.1989
_refine_ls_R_factor_gt 0.0801
_refine_ls_shift/su_max 0.001
_refine_ls_shift/su_mean 0.000
_refine_ls_structure_factor_coef Fsqd
_refine_ls_weighting_details 'calc w=1/[\s^2^(Fo^2^)+(0.0312P)^2^+0.0000P] where P=(Fo^2^+2Fc^2^)/3'
_refine_ls_weighting_scheme calc
_refine_ls_wR_factor_gt 0.1379
_refine_ls_wR_factor_ref 0.1704
_reflns_number_gt 6221
_reflns_number_total 15977
_reflns_threshold_expression I>2\s(I)
_cod_data_source_file ja503870z_si_003.cif
_cod_data_source_block Rb-Si
_cod_depositor_comments
;
The following automatic conversions were performed:

'_symmetry_cell_setting' value 'Triclinic' changed to 'triclinic'
according to
/usr/data/users/saulius/crontab/automatic-downloads/rss-feeds/ACS/lib/dictionaries/cif_core.dic
dictionary named 'cif_core.dic' version 2.4.2 from 2011-04-26.

Automatic conversion script
Id: cif_fix_values 2281 2013-09-26 08:29:07Z andrius 

 Adding full bibliography for 4122001--4122002.cif.
;
_cod_original_sg_symbol_Hall '-P 1        '
_cod_original_sg_symbol_H-M 'P -1        '
_cod_database_code 4122002

loop_
_symmetry_equiv_pos_as_xyz
'x, y, z'
'-x, -y, -z'

loop_
_atom_site_label
_atom_site_type_symbol
_atom_site_fract_x
_atom_site_fract_y
_atom_site_fract_z
_atom_site_U_iso_or_equiv
_atom_site_adp_type
_atom_site_occupancy
_atom_site_symmetry_multiplicity
_atom_site_calc_flag
_atom_site_refinement_flags
Rb1 Rb 0.94613(5) 0.69799(5) -0.02222(3) 0.0294(2) Uani 1 1 d .
Rb2 Rb 0.92104(5) 0.90581(5) 0.64290(3) 0.0277(2) Uani 1 1 d .
Si1 Si 0.58164(15) 0.49916(15) 0.15356(10) 0.0298(6) Uani 1 1 d .
Si2 Si 0.68445(15) 0.82964(15) 0.42988(10) 0.0323(6) Uani 1 1 d .
C1 C 1.0914(5) 0.5041(5) -0.0026(3) 0.0243(19) Uani 1 1 d .
C2 C 1.0609(5) 0.4987(4) -0.0621(3) 0.0218(18) Uani 1 1 d .
H2 H 1.1018 0.4978 -0.1041 0.026 Uiso 1 1 calc R
C3 C 0.9715(5) 0.4946(5) -0.0607(3) 0.0215(18) Uani 1 1 d .
C4 C 0.9235(5) 0.4897(5) -0.1138(3) 0.0219(18) Uani 1 1 d .
C5 C 0.9486(5) 0.4863(5) -0.1836(3) 0.0270(19) Uani 1 1 d .
H5 H 1.0095 0.4869 -0.2046 0.032 Uiso 1 1 calc R
C6 C 0.8854(6) 0.4819(5) -0.2226(4) 0.032(2) Uani 1 1 d .
H6 H 0.9031 0.4794 -0.2702 0.039 Uiso 1 1 calc R
C7 C 0.7958(5) 0.4810(5) -0.1917(4) 0.033(2) Uani 1 1 d .
H7 H 0.7528 0.4786 -0.2189 0.040 Uiso 1 1 calc R
C8 C 0.7688(5) 0.4836(5) -0.1232(3) 0.0276(19) Uani 1 1 d .
H8 H 0.7077 0.4826 -0.1031 0.033 Uiso 1 1 calc R
C9 C 0.8315(5) 0.4876(5) -0.0831(3) 0.0274(19) Uani 1 1 d .
C10 C 0.8224(5) 0.4911(5) -0.0126(4) 0.0242(18) Uani 1 1 d .
C11 C 0.7429(6) 0.4900(5) 0.0387(4) 0.0270(19) Uani 1 1 d .
C12 C 0.6782(5) 0.4886(5) 0.0837(3) 0.030(2) Uani 1 1 d .
C13 C 0.5211(5) 0.4069(5) 0.1528(3) 0.028(2) Uani 1 1 d .
H13 H 0.4805 0.4275 0.1187 0.033 Uiso 1 1 calc R
C14 C 0.5833(5) 0.3178(5) 0.1286(4) 0.039(2) Uani 1 1 d .
H14A H 0.6184 0.3272 0.0831 0.047 Uiso 1 1 calc R
H14B H 0.6275 0.2955 0.1593 0.047 Uiso 1 1 calc R
C15 C 0.5302(5) 0.2477(5) 0.1261(4) 0.043(2) Uani 1 1 d .
H15A H 0.4943 0.2651 0.0895 0.051 Uiso 1 1 calc R
H15B H 0.5740 0.1897 0.1150 0.051 Uiso 1 1 calc R
C16 C 0.4660(6) 0.2357(5) 0.1916(4) 0.040(2) Uani 1 1 d .
H16A H 0.4288 0.1942 0.1855 0.049 Uiso 1 1 calc R
H16B H 0.5021 0.2091 0.2269 0.049 Uiso 1 1 calc R
C17 C 0.4044(6) 0.3231(6) 0.2137(4) 0.045(2) Uani 1 1 d .
H17A H 0.3660 0.3139 0.2579 0.055 Uiso 1 1 calc R
H17B H 0.3633 0.3458 0.1809 0.055 Uiso 1 1 calc R
C18 C 0.4567(5) 0.3933(5) 0.2197(4) 0.035(2) Uani 1 1 d .
H18A H 0.4930 0.3739 0.2559 0.042 Uiso 1 1 calc R
H18B H 0.4128 0.4507 0.2321 0.042 Uiso 1 1 calc R
C19 C 0.6260(5) 0.4937(5) 0.2340(3) 0.031(2) Uani 1 1 d .
H19 H 0.5720 0.5006 0.2717 0.038 Uiso 1 1 calc R
C20 C 0.6930(5) 0.4037(5) 0.2478(3) 0.034(2) Uani 1 1 d .
H20A H 0.6609 0.3550 0.2510 0.040 Uiso 1 1 calc R
H20B H 0.7444 0.3924 0.2090 0.040 Uiso 1 1 calc R
C21 C 0.7315(6) 0.4006(5) 0.3119(4) 0.049(3) Uani 1 1 d .
H21A H 0.6813 0.4049 0.3515 0.059 Uiso 1 1 calc R
H21B H 0.7762 0.3429 0.3161 0.059 Uiso 1 1 calc R
C22 C 0.7776(6) 0.4767(5) 0.3109(4) 0.054(3) Uani 1 1 d .
H22A H 0.8309 0.4700 0.2735 0.065 Uiso 1 1 calc R
H22B H 0.7998 0.4752 0.3537 0.065 Uiso 1 1 calc R
C23 C 0.7100(6) 0.5659(6) 0.3018(4) 0.058(3) Uani 1 1 d .
H23A H 0.6592 0.5746 0.3411 0.069 Uiso 1 1 calc R
H23B H 0.7411 0.6152 0.2995 0.069 Uiso 1 1 calc R
C24 C 0.6716(6) 0.5688(5) 0.2377(4) 0.049(3) Uani 1 1 d .
H24A H 0.6266 0.6266 0.2343 0.058 Uiso 1 1 calc R
H24B H 0.7221 0.5665 0.1985 0.058 Uiso 1 1 calc R
C25 C 0.5040(5) 0.6130(5) 0.1413(3) 0.030(2) Uani 1 1 d .
H25 H 0.5438 0.6564 0.1353 0.036 Uiso 1 1 calc R
C26 C 0.4674(5) 0.6203(5) 0.0756(3) 0.033(2) Uani 1 1 d .
H26A H 0.4299 0.5761 0.0778 0.040 Uiso 1 1 calc R
H26B H 0.5194 0.6056 0.0375 0.040 Uiso 1 1 calc R
C27 C 0.4091(6) 0.7144(5) 0.0627(4) 0.043(2) Uani 1 1 d .
H27A H 0.4492 0.7570 0.0531 0.052 Uiso 1 1 calc R
H27B H 0.3821 0.7143 0.0223 0.052 Uiso 1 1 calc R
C28 C 0.3339(5) 0.7461(5) 0.1210(3) 0.033(2) Uani 1 1 d .
H28A H 0.2890 0.7086 0.1270 0.039 Uiso 1 1 calc R
H28B H 0.3019 0.8086 0.1114 0.039 Uiso 1 1 calc R
C29 C 0.3715(6) 0.7409(6) 0.1850(4) 0.054(3) Uani 1 1 d .
H29A H 0.3205 0.7595 0.2231 0.065 Uiso 1 1 calc R
H29B H 0.4120 0.7828 0.1804 0.065 Uiso 1 1 calc R
C30 C 0.4248(5) 0.6471(6) 0.1996(4) 0.045(2) Uani 1 1 d .
H30A H 0.3830 0.6063 0.2077 0.054 Uiso 1 1 calc R
H30B H 0.4497 0.6462 0.2412 0.054 Uiso 1 1 calc R
C31 C 1.1666(5) 0.7563(5) -0.0790(4) 0.037(2) Uani 1 1 d .
H31A H 1.1855 0.6902 -0.0793 0.045 Uiso 1 1 calc R
H31B H 1.2214 0.7791 -0.0794 0.045 Uiso 1 1 calc R
C32 C 1.1263(6) 0.7923(6) -0.1403(4) 0.046(2) Uani 1 1 d .
H32A H 1.1020 0.8578 -0.1378 0.055 Uiso 1 1 calc R
H32B H 1.1743 0.7804 -0.1811 0.055 Uiso 1 1 calc R
C33 C 1.0145(5) 0.7808(5) -0.2024(3) 0.035(2) Uani 1 1 d .
H33A H 1.0611 0.7658 -0.2438 0.042 Uiso 1 1 calc R
H33B H 0.9907 0.8465 -0.2026 0.042 Uiso 1 1 calc R
C34 C 0.9387(5) 0.7366(5) -0.2015(3) 0.038(2) Uani 1 1 d .
H34A H 0.9158 0.7504 -0.2445 0.045 Uiso 1 1 calc R
H34B H 0.9609 0.6710 -0.1962 0.045 Uiso 1 1 calc R
C35 C 0.7917(5) 0.7297(5) -0.1432(4) 0.038(2) Uani 1 1 d .
H35A H 0.8120 0.6639 -0.1381 0.046 Uiso 1 1 calc R
H35B H 0.7668 0.7445 -0.1853 0.046 Uiso 1 1 calc R
C36 C 0.7201(5) 0.7646(6) -0.0850(3) 0.039(2) Uani 1 1 d .
H36A H 0.7019 0.8307 -0.0890 0.047 Uiso 1 1 calc R
H36B H 0.6655 0.7412 -0.0841 0.047 Uiso 1 1 calc R
C37 C 0.6873(5) 0.7623(5) 0.0349(4) 0.042(2) Uani 1 1 d .
H37A H 0.6323 0.7407 0.0336 0.050 Uiso 1 1 calc R
H37B H 0.6692 0.8282 0.0375 0.050 Uiso 1 1 calc R
C38 C 0.7277(5) 0.7213(5) 0.0944(4) 0.036(2) Uani 1 1 d .
H38A H 0.6803 0.7319 0.1357 0.043 Uiso 1 1 calc R
H38B H 0.7503 0.6559 0.0897 0.043 Uiso 1 1 calc R
C39 C 0.8444(6) 0.7209(6) 0.1552(3) 0.044(2) Uani 1 1 d .
H39A H 0.8688 0.6558 0.1498 0.053 Uiso 1 1 calc R
H39B H 0.7992 0.7299 0.1977 0.053 Uiso 1 1 calc R
C40 C 0.9219(5) 0.7644(5) 0.1582(3) 0.038(2) Uani 1 1 d .
H40A H 0.8984 0.8299 0.1615 0.045 Uiso 1 1 calc R
H40B H 0.9494 0.7408 0.1983 0.045 Uiso 1 1 calc R
C41 C 1.0684(5) 0.7763(5) 0.0994(4) 0.038(2) Uani 1 1 d .
H41A H 1.0930 0.7530 0.1407 0.046 Uiso 1 1 calc R
H41B H 1.0523 0.8424 0.0994 0.046 Uiso 1 1 calc R
C42 C 1.1384(5) 0.7456(5) 0.0390(3) 0.036(2) Uani 1 1 d .
H42A H 1.1945 0.7658 0.0396 0.043 Uiso 1 1 calc R
H42B H 1.1544 0.6795 0.0386 0.043 Uiso 1 1 calc R
C43 C 1.0687(5) 0.9346(5) 0.4628(3) 0.0214(18) Uani 1 1 d .
C44 C 0.9776(5) 0.9329(5) 0.4680(3) 0.0256(19) Uani 1 1 d .
H44 H 0.9624 0.8879 0.4466 0.031 Uiso 1 1 calc R
C45 C 0.9082(5) 0.9967(5) 0.5042(3) 0.0237(19) Uani 1 1 d .
C46 C 0.8459(5) 1.1198(5) 0.5715(3) 0.0217(18) Uani 1 1 d .
C47 C 0.8279(5) 1.1954(5) 0.6088(3) 0.0257(19) Uani 1 1 d .
H47 H 0.8768 1.2189 0.6153 0.031 Uiso 1 1 calc R
C48 C 0.7399(5) 1.2361(5) 0.6363(3) 0.028(2) Uani 1 1 d .
H48 H 0.7278 1.2875 0.6621 0.034 Uiso 1 1 calc R
C49 C 0.6672(6) 1.2012(5) 0.6259(3) 0.034(2) Uani 1 1 d .
H49 H 0.6063 1.2301 0.6450 0.041 Uiso 1 1 calc R
C50 C 0.6825(5) 1.1264(5) 0.5889(4) 0.033(2) Uani 1 1 d .
H50 H 0.6328 1.1034 0.5832 0.040 Uiso 1 1 calc R
C51 C 0.7726(5) 1.0847(5) 0.5599(3) 0.0208(18) Uani 1 1 d .
C52 C 0.8127(5) 1.0084(5) 0.5182(3) 0.0226(18) Uani 1 1 d .
C53 C 0.7632(5) 0.9588(5) 0.4902(3) 0.0242(19) Uani 1 1 d .
C54 C 0.7281(5) 0.9130(5) 0.4627(3) 0.0257(19) Uani 1 1 d .
C55 C 0.6005(5) 0.7940(5) 0.5022(3) 0.0276(19) Uani 1 1 d .
H55 H 0.6366 0.7673 0.5380 0.033 Uiso 1 1 calc R
C56 C 0.5547(6) 0.7219(6) 0.4878(4) 0.048(2) Uani 1 1 d .
H56A H 0.5172 0.7453 0.4528 0.058 Uiso 1 1 calc R
H56B H 0.6024 0.6691 0.4701 0.058 Uiso 1 1 calc R
C57 C 0.4943(6) 0.6935(6) 0.5507(4) 0.048(2) Uani 1 1 d .
H57A H 0.4647 0.6484 0.5390 0.058 Uiso 1 1 calc R
H57B H 0.5326 0.6654 0.5843 0.058 Uiso 1 1 calc R
C58 C 0.4219(5) 0.7720(6) 0.5809(4) 0.055(3) Uani 1 1 d .
H58A H 0.3857 0.7520 0.6230 0.066 Uiso 1 1 calc R
H58B H 0.3799 0.7970 0.5490 0.066 Uiso 1 1 calc R
C59 C 0.4665(6) 0.8439(6) 0.5962(4) 0.054(3) Uani 1 1 d .
H59A H 0.4184 0.8963 0.6141 0.065 Uiso 1 1 calc R
H59B H 0.5040 0.8203 0.6313 0.065 Uiso 1 1 calc R
C60 C 0.5262(6) 0.8727(5) 0.5341(4) 0.047(2) Uani 1 1 d .
H60A H 0.5555 0.9178 0.5461 0.056 Uiso 1 1 calc R
H60B H 0.4876 0.9012 0.5007 0.056 Uiso 1 1 calc R
C61 C 0.7846(5) 0.7315(5) 0.4045(3) 0.031(2) Uani 1 1 d .
H61 H 0.7621 0.6891 0.3814 0.037 Uiso 1 1 calc R
C62 C 0.8224(5) 0.6797(5) 0.4656(4) 0.037(2) Uani 1 1 d .
H62A H 0.8395 0.7218 0.4919 0.044 Uiso 1 1 calc R
H62B H 0.7733 0.6559 0.4951 0.044 Uiso 1 1 calc R
C63 C 0.9060(5) 0.6017(5) 0.4462(4) 0.041(2) Uani 1 1 d .
H63A H 0.9280 0.5733 0.4875 0.050 Uiso 1 1 calc R
H63B H 0.8878 0.5561 0.4240 0.050 Uiso 1 1 calc R
C64 C 0.9825(5) 0.6329(5) 0.3992(3) 0.033(2) Uani 1 1 d .
H64A H 1.0337 0.5809 0.3854 0.039 Uiso 1 1 calc R
H64B H 1.0053 0.6738 0.4227 0.039 Uiso 1 1 calc R
C65 C 0.9475(5) 0.6818(6) 0.3364(4) 0.049(3) Uani 1 1 d .
H65A H 0.9970 0.7053 0.3074 0.059 Uiso 1 1 calc R
H65B H 0.9317 0.6385 0.3104 0.059 Uiso 1 1 calc R
C66 C 0.8642(5) 0.7585(5) 0.3544(3) 0.042(2) Uani 1 1 d .
H66A H 0.8421 0.7841 0.3125 0.051 Uiso 1 1 calc R
H66B H 0.8828 0.8059 0.3740 0.051 Uiso 1 1 calc R
C67 C 0.6255(5) 0.8792(5) 0.3558(4) 0.036(2) Uani 1 1 d .
H67 H 0.5638 0.9157 0.3757 0.044 Uiso 1 1 calc R
C68 C 0.6090(5) 0.8104(5) 0.3136(4) 0.036(2) Uani 1 1 d .
H68A H 0.5765 0.7697 0.3436 0.043 Uiso 1 1 calc R
H68B H 0.6687 0.7740 0.2915 0.043 Uiso 1 1 calc R
C69 C 0.5527(5) 0.8539(5) 0.2596(4) 0.040(2) Uani 1 1 d .
H69A H 0.5473 0.8069 0.2315 0.048 Uiso 1 1 calc R
H69B H 0.4903 0.8840 0.2818 0.048 Uiso 1 1 calc R
C70 C 0.5959(6) 0.9210(5) 0.2152(4) 0.044(2) Uani 1 1 d .
H70A H 0.5546 0.9521 0.1842 0.053 Uiso 1 1 calc R
H70B H 0.6539 0.8893 0.1875 0.053 Uiso 1 1 calc R
C71 C 0.6150(6) 0.9894(5) 0.2558(4) 0.040(2) Uani 1 1 d .
H71A H 0.5566 1.0268 0.2790 0.048 Uiso 1 1 calc R
H71B H 0.6484 1.0289 0.2255 0.048 Uiso 1 1 calc R
C72 C 0.6719(5) 0.9416(5) 0.3077(4) 0.039(2) Uani 1 1 d .
H72A H 0.7313 0.9068 0.2839 0.047 Uiso 1 1 calc R
H72B H 0.6845 0.9867 0.3338 0.047 Uiso 1 1 calc R
C73 C 1.0919(5) 0.9954(5) 0.7116(4) 0.035(2) Uani 1 1 d .
H73A H 1.1396 1.0272 0.6904 0.042 Uiso 1 1 calc R
H73B H 1.1076 0.9664 0.7546 0.042 Uiso 1 1 calc R
C74 C 1.0007(5) 1.0602(5) 0.7245(4) 0.034(2) Uani 1 1 d .
H74A H 1.0027 1.1079 0.7533 0.041 Uiso 1 1 calc R
H74B H 0.9846 1.0885 0.6813 0.041 Uiso 1 1 calc R
C75 C 0.8467(5) 1.0742(5) 0.7763(4) 0.036(2) Uani 1 1 d .
H75A H 0.8319 1.1155 0.7377 0.043 Uiso 1 1 calc R
H75B H 0.8484 1.1102 0.8139 0.043 Uiso 1 1 calc R
C76 C 0.7759(5) 1.0227(5) 0.7976(3) 0.035(2) Uani 1 1 d .
H76A H 0.7951 0.9751 0.8314 0.042 Uiso 1 1 calc R
H76B H 0.7176 1.0626 0.8183 0.042 Uiso 1 1 calc R
C77 C 0.6838(5) 0.9506(5) 0.7497(4) 0.043(2) Uani 1 1 d .
H77A H 0.6288 1.0009 0.7555 0.051 Uiso 1 1 calc R
H77B H 0.6808 0.9111 0.7910 0.051 Uiso 1 1 calc R
C78 C 0.6865(5) 0.8992(5) 0.6898(4) 0.037(2) Uani 1 1 d .
H78A H 0.6280 0.8819 0.6931 0.045 Uiso 1 1 calc R
H78B H 0.6967 0.9363 0.6479 0.045 Uiso 1 1 calc R
C79 C 0.7667(5) 0.7654(5) 0.6357(4) 0.038(2) Uani 1 1 d .
H79A H 0.7725 0.7999 0.5921 0.045 Uiso 1 1 calc R
H79B H 0.7110 0.7424 0.6416 0.045 Uiso 1 1 calc R
C80 C 0.8491(5) 0.6887(5) 0.6356(4) 0.033(2) Uani 1 1 d .
H80A H 0.8491 0.6603 0.6813 0.039 Uiso 1 1 calc R
H80B H 0.8487 0.6432 0.6043 0.039 Uiso 1 1 calc R
C81 C 1.0109(5) 0.6561(5) 0.6097(4) 0.039(2) Uani 1 1 d .
H81A H 1.0098 0.6082 0.5808 0.047 Uiso 1 1 calc R
H81B H 1.0188 0.6293 0.6550 0.047 Uiso 1 1 calc R
C82 C 1.0886(5) 0.6995(5) 0.5795(4) 0.036(2) Uani 1 1 d .
H82A H 1.1465 0.6531 0.5702 0.043 Uiso 1 1 calc R
H82B H 1.0771 0.7315 0.5364 0.043 Uiso 1 1 calc R
C83 C 1.1638(5) 0.8082(5) 0.5981(3) 0.033(2) Uani 1 1 d .
H83A H 1.1469 0.8441 0.5576 0.040 Uiso 1 1 calc R
H83B H 1.2229 0.7649 0.5841 0.040 Uiso 1 1 calc R
C84 C 1.1738(5) 0.8688(5) 0.6487(3) 0.031(2) Uani 1 1 d .
H84A H 1.1929 0.8331 0.6887 0.037 Uiso 1 1 calc R
H84B H 1.2208 0.9019 0.6287 0.037 Uiso 1 1 calc R
C85 C 0.7656(7) 0.4652(7) 0.5628(5) 0.072(3) Uani 1 1 d .
H85A H 0.8103 0.5016 0.5628 0.087 Uiso 1 1 calc R
H85B H 0.7965 0.4013 0.5682 0.087 Uiso 1 1 calc R
C86 C 0.6854(8) 0.4909(7) 0.6188(5) 0.082(4) Uani 1 1 d .
H86A H 0.6694 0.5560 0.6257 0.099 Uiso 1 1 calc R
H86B H 0.6971 0.4581 0.6616 0.099 Uiso 1 1 calc R
C87 C 0.6092(7) 0.4621(7) 0.5918(6) 0.090(4) Uani 1 1 d .
H87A H 0.5966 0.4062 0.6150 0.108 Uiso 1 1 calc R
H87B H 0.5518 0.5095 0.5970 0.108 Uiso 1 1 calc R
C88 C 0.6518(7) 0.4477(7) 0.5170(6) 0.081(4) Uani 1 1 d .
H88A H 0.6673 0.3833 0.5077 0.097 Uiso 1 1 calc R
H88B H 0.6082 0.4802 0.4881 0.097 Uiso 1 1 calc R
C89 C 0.8783(9) -0.0344(8) -0.0480(5) 0.099(4) Uani 1 1 d .
H89A H 0.9342 -0.0208 -0.0761 0.119 Uiso 1 1 calc R
H89B H 0.8685 -0.0895 -0.0636 0.119 Uiso 1 1 calc R
C90 C 0.8856(10) -0.0443(11) 0.0227(7) 0.147(7) Uani 1 1 d .
H90A H 0.9341 -0.0169 0.0306 0.177 Uiso 1 1 calc R
H90B H 0.9009 -0.1084 0.0370 0.177 Uiso 1 1 calc R
C91 C 0.7976(15) 0.0004(9) 0.0605(7) 0.158(8) Uani 1 1 d .
H91A H 0.7658 -0.0437 0.0864 0.190 Uiso 1 1 calc R
H91B H 0.8053 0.0418 0.0923 0.190 Uiso 1 1 calc R
C92 C 0.7488(10) 0.0470(10) 0.0128(8) 0.138(6) Uani 1 1 d .
H92A H 0.6938 0.0239 0.0143 0.166 Uiso 1 1 calc R
H92B H 0.7282 0.1110 0.0236 0.166 Uiso 1 1 calc R
O1 O 1.1011(3) 0.7830(3) -0.0200(2) 0.0291(13) Uani 1 1 d .
O2 O 1.0551(3) 0.7510(3) -0.1442(2) 0.0353(14) Uani 1 1 d .
O3 O 0.8667(4) 0.7689(3) -0.1465(2) 0.0329(14) Uani 1 1 d .
O4 O 0.7549(3) 0.7373(3) -0.0248(2) 0.0388(15) Uani 1 1 d .
O5 O 0.8014(3) 0.7592(3) 0.1001(2) 0.0331(14) Uani 1 1 d .
O6 O 0.9883(4) 0.7445(3) 0.0986(2) 0.0344(14) Uani 1 1 d .
O7 O 1.0883(3) 0.9293(3) 0.6678(2) 0.0310(13) Uani 1 1 d .
O8 O 0.9339(3) 1.0135(3) 0.7572(2) 0.0319(13) Uani 1 1 d .
O9 O 0.7633(3) 0.9835(3) 0.7396(2) 0.0345(14) Uani 1 1 d .
O10 O 0.7596(3) 0.8219(3) 0.6893(2) 0.0294(13) Uani 1 1 d .
O11 O 0.9274(3) 0.7242(3) 0.6143(2) 0.0270(13) Uani 1 1 d .
O12 O 1.0958(3) 0.7614(3) 0.6259(2) 0.0279(13) Uani 1 1 d .
O13 O 0.7316(5) 0.4809(4) 0.5036(3) 0.079(2) Uani 1 1 d .
O14 O 0.8007(8) 0.0388(6) -0.0508(5) 0.140(4) Uani 1 1 d .

loop_
_atom_site_aniso_label
_atom_site_aniso_U_11
_atom_site_aniso_U_22
_atom_site_aniso_U_33
_atom_site_aniso_U_23
_atom_site_aniso_U_13
_atom_site_aniso_U_12
Rb1 0.0306(5) 0.0334(5) 0.0243(4) 0.0042(4) -0.0058(4) -0.0092(4)
Rb2 0.0282(5) 0.0274(5) 0.0273(4) 0.0033(4) -0.0056(4) -0.0076(4)
Si1 0.0241(14) 0.0367(15) 0.0284(13) 0.0004(11) -0.0052(11) -0.0070(12)
Si2 0.0261(14) 0.0394(15) 0.0343(13) -0.0018(11) -0.0098(11) -0.0100(12)
C1 0.024(5) 0.021(5) 0.022(4) -0.004(3) 0.002(4) 0.003(4)
C2 0.027(5) 0.022(5) 0.015(4) 0.001(3) 0.006(3) -0.012(4)
C3 0.021(5) 0.021(5) 0.025(4) 0.000(3) -0.004(4) -0.010(4)
C4 0.009(4) 0.035(5) 0.024(4) -0.005(4) 0.000(3) -0.010(4)
C5 0.021(5) 0.028(5) 0.026(4) -0.001(4) 0.007(4) -0.003(4)
C6 0.045(6) 0.027(5) 0.025(4) 0.001(4) -0.013(4) -0.005(4)
C7 0.027(5) 0.034(5) 0.044(5) 0.000(4) -0.011(4) -0.015(4)
C8 0.023(5) 0.034(5) 0.025(4) 0.003(4) -0.007(4) -0.003(4)
C9 0.034(5) 0.030(5) 0.024(4) 0.001(4) -0.013(4) -0.011(4)
C10 0.019(5) 0.025(5) 0.032(5) -0.002(4) -0.003(4) -0.011(4)
C11 0.036(6) 0.019(5) 0.035(5) -0.005(4) -0.021(4) -0.009(4)
C12 0.022(5) 0.046(6) 0.023(4) 0.001(4) 0.005(4) -0.016(4)
C13 0.016(5) 0.036(5) 0.030(5) 0.004(4) -0.004(4) -0.006(4)
C14 0.034(6) 0.046(6) 0.038(5) -0.006(4) -0.003(4) -0.012(5)
C15 0.035(6) 0.041(6) 0.056(6) -0.007(5) -0.014(5) -0.011(5)
C16 0.047(6) 0.041(6) 0.035(5) 0.001(4) 0.001(4) -0.021(5)
C17 0.045(6) 0.050(6) 0.046(5) 0.003(5) -0.001(5) -0.026(5)
C18 0.032(5) 0.035(5) 0.042(5) -0.007(4) -0.003(4) -0.016(4)
C19 0.031(5) 0.028(5) 0.029(4) 0.005(4) -0.005(4) 0.001(4)
C20 0.033(5) 0.028(5) 0.037(5) 0.002(4) -0.006(4) -0.004(4)
C21 0.070(7) 0.043(6) 0.035(5) 0.015(4) -0.024(5) -0.012(5)
C22 0.072(7) 0.028(6) 0.077(7) 0.008(5) -0.045(6) -0.017(5)
C23 0.088(8) 0.042(6) 0.060(6) 0.020(5) -0.053(6) -0.024(6)
C24 0.068(7) 0.035(6) 0.057(6) 0.011(4) -0.046(5) -0.016(5)
C25 0.034(5) 0.044(6) 0.022(4) 0.005(4) -0.012(4) -0.025(4)
C26 0.028(5) 0.039(6) 0.030(5) 0.006(4) -0.010(4) -0.004(4)
C27 0.049(6) 0.048(6) 0.035(5) 0.002(4) -0.017(5) -0.012(5)
C28 0.021(5) 0.030(5) 0.043(5) 0.012(4) -0.010(4) 0.001(4)
C29 0.063(7) 0.060(7) 0.031(5) 0.006(5) -0.018(5) 0.007(5)
C30 0.037(6) 0.065(7) 0.027(5) 0.003(4) -0.010(4) 0.002(5)
C31 0.025(5) 0.041(6) 0.044(5) 0.002(4) -0.007(4) -0.006(4)
C32 0.041(6) 0.050(6) 0.045(6) 0.015(5) -0.003(5) -0.018(5)
C33 0.044(6) 0.039(6) 0.021(4) 0.002(4) -0.009(4) -0.008(5)
C34 0.047(6) 0.051(6) 0.024(5) 0.009(4) -0.009(4) -0.028(5)
C35 0.035(6) 0.035(6) 0.052(6) 0.010(4) -0.025(5) -0.012(5)
C36 0.024(5) 0.063(7) 0.032(5) 0.001(4) -0.010(4) -0.009(5)
C37 0.034(6) 0.044(6) 0.048(6) -0.014(5) -0.005(5) -0.010(5)
C38 0.034(5) 0.047(6) 0.033(5) -0.006(4) 0.002(4) -0.026(5)
C39 0.062(7) 0.057(6) 0.012(4) 0.005(4) -0.009(4) -0.010(5)
C40 0.043(6) 0.052(6) 0.019(4) -0.012(4) -0.005(4) -0.009(5)
C41 0.050(6) 0.031(5) 0.037(5) -0.001(4) -0.027(5) 0.001(5)
C42 0.045(6) 0.045(6) 0.026(5) 0.010(4) -0.022(4) -0.014(5)
C43 0.019(5) 0.029(5) 0.013(4) 0.007(3) -0.001(3) -0.005(4)
C44 0.040(6) 0.023(5) 0.021(4) 0.010(4) -0.009(4) -0.021(4)
C45 0.019(5) 0.024(5) 0.027(4) 0.010(4) -0.005(4) -0.006(4)
C46 0.020(5) 0.023(5) 0.016(4) 0.008(3) -0.004(4) 0.002(4)
C47 0.034(5) 0.029(5) 0.013(4) 0.005(4) 0.000(4) -0.012(4)
C48 0.036(6) 0.030(5) 0.023(4) -0.008(4) -0.001(4) -0.017(5)
C49 0.042(6) 0.025(5) 0.030(5) 0.007(4) -0.001(4) -0.005(4)
C50 0.027(5) 0.036(6) 0.038(5) 0.008(4) -0.006(4) -0.011(4)
C51 0.027(5) 0.018(5) 0.019(4) 0.004(3) -0.009(4) -0.005(4)
C52 0.026(5) 0.028(5) 0.019(4) 0.008(4) -0.008(4) -0.015(4)
C53 0.008(4) 0.031(5) 0.030(5) 0.007(4) -0.003(4) -0.003(4)
C54 0.018(5) 0.032(5) 0.025(4) 0.000(4) 0.000(4) -0.004(4)
C55 0.023(5) 0.026(5) 0.034(5) 0.000(4) -0.009(4) -0.002(4)
C56 0.062(7) 0.052(6) 0.034(5) 0.002(4) 0.000(5) -0.032(5)
C57 0.042(6) 0.048(6) 0.057(6) -0.004(5) -0.004(5) -0.017(5)
C58 0.016(5) 0.072(8) 0.066(6) 0.023(5) 0.005(5) -0.010(5)
C59 0.055(7) 0.046(6) 0.051(6) -0.006(5) 0.023(5) -0.017(5)
C60 0.043(6) 0.040(6) 0.054(6) -0.005(5) 0.004(5) -0.011(5)
C61 0.021(5) 0.039(5) 0.032(5) -0.004(4) -0.007(4) -0.004(4)
C62 0.038(6) 0.037(6) 0.039(5) 0.011(4) -0.004(4) -0.020(5)
C63 0.035(6) 0.048(6) 0.037(5) -0.007(4) -0.006(4) 0.000(5)
C64 0.020(5) 0.038(5) 0.036(5) -0.006(4) -0.003(4) 0.002(4)
C65 0.023(5) 0.065(7) 0.047(6) 0.007(5) -0.015(4) 0.014(5)
C66 0.037(6) 0.058(6) 0.022(4) 0.004(4) -0.002(4) 0.000(5)
C67 0.035(5) 0.034(5) 0.041(5) -0.013(4) -0.007(4) -0.006(4)
C68 0.033(5) 0.044(6) 0.042(5) -0.004(4) -0.013(4) -0.024(5)
C69 0.039(6) 0.049(6) 0.038(5) 0.002(4) -0.023(4) -0.011(5)
C70 0.041(6) 0.043(6) 0.044(5) 0.012(5) -0.014(5) 0.000(5)
C71 0.049(6) 0.021(5) 0.050(5) 0.005(4) -0.018(5) -0.002(4)
C72 0.032(5) 0.035(6) 0.044(5) 0.000(4) -0.004(4) -0.001(4)
C73 0.038(6) 0.040(6) 0.036(5) 0.002(4) -0.009(4) -0.022(5)
C74 0.033(6) 0.029(5) 0.042(5) -0.005(4) -0.006(4) -0.012(5)
C75 0.031(5) 0.024(5) 0.052(5) 0.008(4) -0.010(4) -0.008(4)
C76 0.038(6) 0.031(5) 0.028(5) -0.003(4) 0.003(4) 0.001(4)
C77 0.024(5) 0.047(6) 0.052(6) 0.011(5) -0.003(4) -0.007(5)
C78 0.030(5) 0.048(6) 0.039(5) 0.005(4) -0.019(4) -0.011(5)
C79 0.030(5) 0.054(6) 0.027(5) 0.001(4) -0.004(4) -0.008(5)
C80 0.045(6) 0.031(5) 0.033(5) 0.007(4) -0.019(4) -0.023(5)
C81 0.037(6) 0.035(6) 0.043(5) -0.006(4) -0.013(4) 0.001(5)
C82 0.044(6) 0.032(5) 0.029(5) -0.005(4) -0.009(4) -0.003(5)
C83 0.022(5) 0.047(6) 0.030(5) 0.014(4) -0.002(4) -0.016(4)
C84 0.023(5) 0.038(5) 0.030(5) 0.004(4) -0.003(4) -0.007(4)
C85 0.100(10) 0.067(8) 0.056(7) 0.010(6) -0.034(7) -0.022(7)
C86 0.113(11) 0.065(8) 0.051(7) -0.019(6) -0.012(7) 0.015(8)
C87 0.060(8) 0.050(8) 0.120(10) 0.039(7) 0.029(8) 0.007(6)
C88 0.067(9) 0.058(8) 0.125(11) 0.002(7) -0.008(8) -0.039(7)
C89 0.137(12) 0.078(9) 0.066(8) -0.024(7) -0.037(8) 0.027(8)
C90 0.130(14) 0.213(19) 0.080(10) 0.082(11) -0.016(10) -0.039(13)
C91 0.28(3) 0.075(11) 0.088(12) 0.023(9) 0.017(14) -0.039(14)
C92 0.153(16) 0.122(14) 0.103(12) 0.014(11) 0.021(12) -0.008(11)
O1 0.022(3) 0.040(4) 0.023(3) 0.004(3) -0.002(2) -0.008(3)
O2 0.037(4) 0.044(4) 0.027(3) 0.012(3) -0.008(3) -0.017(3)
O3 0.033(4) 0.042(4) 0.025(3) 0.004(3) -0.008(3) -0.012(3)
O4 0.034(4) 0.059(4) 0.024(3) 0.006(3) -0.008(3) -0.013(3)
O5 0.036(4) 0.039(4) 0.022(3) 0.002(2) -0.002(3) -0.009(3)
O6 0.045(4) 0.041(4) 0.025(3) -0.005(3) -0.011(3) -0.019(3)
O7 0.017(3) 0.036(4) 0.039(3) -0.002(3) 0.001(3) -0.008(3)
O8 0.026(3) 0.036(4) 0.033(3) -0.007(3) 0.000(3) -0.007(3)
O9 0.038(4) 0.035(4) 0.029(3) -0.006(3) 0.000(3) -0.008(3)
O10 0.024(3) 0.035(3) 0.029(3) 0.002(3) -0.008(2) -0.005(3)
O11 0.030(3) 0.024(3) 0.029(3) -0.002(2) -0.004(3) -0.009(3)
O12 0.027(3) 0.032(3) 0.024(3) -0.001(2) -0.001(2) -0.011(3)
O13 0.090(6) 0.081(6) 0.072(5) -0.003(4) -0.009(4) -0.036(5)
O14 0.172(10) 0.112(8) 0.102(7) -0.029(6) -0.060(7) 0.065(7)

loop_
_atom_type_symbol
_atom_type_description
_atom_type_scat_dispersion_real
_atom_type_scat_dispersion_imag
_atom_type_scat_source
C C 0.0033 0.0016 'International Tables Vol C Tables 4.2.6.8 and 6.1.1.4'
H H 0.0000 0.0000 'International Tables Vol C Tables 4.2.6.8 and 6.1.1.4'
Si Si 0.0817 0.0704 'International Tables Vol C Tables 4.2.6.8 and 6.1.1.4'
Rb Rb -0.9393 2.9676 'International Tables Vol C Tables 4.2.6.8 and 6.1.1.4'
O O 0.0106 0.0060 'International Tables Vol C Tables 4.2.6.8 and 6.1.1.4'

loop_
_geom_angle_atom_site_label_1
_geom_angle_atom_site_label_2
_geom_angle_atom_site_label_3
_geom_angle
_geom_angle_site_symmetry_1
_geom_angle_site_symmetry_3
O6 Rb1 O4 114.19(15) . .
O6 Rb1 O2 114.74(15) . .
O4 Rb1 O2 114.06(14) . .
O6 Rb1 O1 56.67(13) . .
O4 Rb1 O1 143.07(14) . .
O2 Rb1 O1 58.23(13) . .
O6 Rb1 O3 145.19(14) . .
O4 Rb1 O3 56.65(14) . .
O2 Rb1 O3 57.77(14) . .
O1 Rb1 O3 108.20(13) . .
O6 Rb1 O5 57.22(14) . .
O4 Rb1 O5 57.50(13) . .
O2 Rb1 O5 146.37(14) . .
O1 Rb1 O5 106.98(13) . .
O3 Rb1 O5 108.19(14) . .
O6 Rb1 C3 123.12(15) . .
O4 Rb1 C3 91.38(17) . .
O2 Rb1 C3 96.50(16) . .
O1 Rb1 C3 124.36(16) . .
O3 Rb1 C3 91.58(15) . .
O5 Rb1 C3 115.29(16) . .
O6 Rb1 C2 110.41(16) . .
O4 Rb1 C2 116.09(16) . .
O2 Rb1 C2 83.90(15) . .
O1 Rb1 C2 99.57(16) . .
O3 Rb1 C2 102.72(15) . .
O5 Rb1 C2 129.67(15) . .
C3 Rb1 C2 24.84(16) . .
O6 Rb1 C1 107.81(15) . 2_765
O4 Rb1 C1 79.39(16) . 2_765
O2 Rb1 C1 121.98(16) . 2_765
O1 Rb1 C1 136.93(15) . 2_765
O3 Rb1 C1 103.20(15) . 2_765
O5 Rb1 C1 89.91(15) . 2_765
C3 Rb1 C1 25.55(15) . 2_765
C2 Rb1 C1 44.19(17) . 2_765
O6 Rb1 C1 85.77(16) . .
O4 Rb1 C1 130.10(17) . .
O2 Rb1 C1 94.67(16) . .
O1 Rb1 C1 86.57(16) . .
O3 Rb1 C1 126.96(15) . .
O5 Rb1 C1 115.60(15) . .
C3 Rb1 C1 43.47(17) . .
C2 Rb1 C1 24.64(15) . .
C1 Rb1 C1 50.7(2) 2_765 .
O6 Rb1 C2 83.84(15) . 2_765
O4 Rb1 C2 91.75(16) . 2_765
O2 Rb1 C2 134.41(16) . 2_765
O1 Rb1 C2 119.77(15) . 2_765
O3 Rb1 C2 127.04(15) . 2_765
O5 Rb1 C2 79.09(15) . 2_765
C3 Rb1 C2 43.53(16) . 2_765
C2 Rb1 C2 50.6(2) . 2_765
C1 Rb1 C2 24.16(15) 2_765 2_765
C1 Rb1 C2 43.14(17) . 2_765
O6 Rb1 C3 72.86(15) . 2_765
O4 Rb1 C3 115.38(16) . 2_765
O2 Rb1 C3 119.31(16) . 2_765
O1 Rb1 C3 96.71(15) . 2_765
O3 Rb1 C3 141.85(15) . 2_765
O5 Rb1 C3 90.83(15) . 2_765
C3 Rb1 C3 50.3(2) . 2_765
C2 Rb1 C3 43.45(16) . 2_765
C1 Rb1 C3 42.50(16) 2_765 2_765
C1 Rb1 C3 24.93(15) . 2_765
C2 Rb1 C3 23.74(15) 2_765 2_765
O7 Rb2 O9 114.55(15) . .
O7 Rb2 O11 113.72(15) . .
O9 Rb2 O11 113.08(14) . .
O7 Rb2 O12 56.51(14) . .
O9 Rb2 O12 143.15(13) . .
O11 Rb2 O12 57.56(14) . .
O7 Rb2 O10 147.44(13) . .
O9 Rb2 O10 56.58(14) . .
O11 Rb2 O10 57.55(14) . .
O12 Rb2 O10 109.51(13) . .
O7 Rb2 O8 56.60(14) . .
O9 Rb2 O8 58.04(14) . .
O11 Rb2 O8 140.19(13) . .
O12 Rb2 O8 104.31(13) . .
O10 Rb2 O8 107.77(13) . .
O7 Rb2 C45 103.54(16) . .
O9 Rb2 C45 110.28(17) . .
O11 Rb2 C45 100.16(17) . .
O12 Rb2 C45 106.54(17) . .
O10 Rb2 C45 108.84(16) . .
O8 Rb2 C45 119.53(17) . .
O7 Rb2 C43 84.97(17) . 2_776
O9 Rb2 C43 101.33(16) . 2_776
O11 Rb2 C43 126.33(16) . 2_776
O12 Rb2 C43 112.30(16) . 2_776
O10 Rb2 C43 126.44(16) . 2_776
O8 Rb2 C43 92.78(16) . 2_776
C45 Rb2 C43 27.16(17) . 2_776
O7 Rb2 C52 125.93(15) . .
O9 Rb2 C52 89.38(16) . .
O11 Rb2 C52 97.33(15) . .
O12 Rb2 C52 125.79(15) . .
O10 Rb2 C52 86.50(15) . .
O8 Rb2 C52 119.83(16) . .
C45 Rb2 C52 24.73(16) . .
C43 Rb2 C52 41.69(18) 2_776 .
O7 Rb2 C44 95.14(16) . .
O9 Rb2 C44 132.74(16) . .
O11 Rb2 C44 83.93(15) . .
O12 Rb2 C44 83.71(15) . .
O10 Rb2 C44 113.43(15) . .
O8 Rb2 C44 132.39(15) . .
C45 Rb2 C44 23.33(17) . .
C43 Rb2 C44 43.19(17) 2_776 .
C52 Rb2 C44 43.70(18) . .
O7 Rb2 C46 97.14(16) . .
O9 Rb2 C46 77.04(15) . .
O11 Rb2 C46 136.67(15) . .
O12 Rb2 C46 136.26(15) . .
O10 Rb2 C46 109.36(15) . .
O8 Rb2 C46 82.00(15) . .
C45 Rb2 C46 40.94(18) . .
C43 Rb2 C46 24.41(16) 2_776 .
C52 Rb2 C46 39.43(17) . .
C44 Rb2 C46 62.86(17) . .
O7 Rb2 C51 120.09(15) . .
O9 Rb2 C51 70.88(15) . .
O11 Rb2 C51 117.33(15) . .
O12 Rb2 C51 145.95(14) . .
O10 Rb2 C51 88.18(15) . .
O8 Rb2 C51 97.09(14) . .
C45 Rb2 C51 39.41(18) . .
C43 Rb2 C51 39.51(17) 2_776 .
C52 Rb2 C51 23.42(15) . .
C44 Rb2 C51 62.37(17) . .
C46 Rb2 C51 23.06(15) . .
C12 Si1 C19 108.2(3) . .
C12 Si1 C25 106.2(3) . .
C19 Si1 C25 109.9(3) . .
C12 Si1 C13 110.0(3) . .
C19 Si1 C13 111.1(3) . .
C25 Si1 C13 111.3(3) . .
C54 Si2 C55 106.0(3) . .
C54 Si2 C61 107.5(3) . .
C55 Si2 C61 109.9(3) . .
C54 Si2 C67 110.7(3) . .
C55 Si2 C67 110.7(3) . .
C61 Si2 C67 111.8(3) . .
C2 C1 C10 133.9(7) . 2_765
C2 C1 C3 119.0(6) . 2_765
C10 C1 C3 107.1(6) 2_765 2_765
C2 C1 Rb1 80.9(4) . 2_765
C10 C1 Rb1 113.3(4) 2_765 2_765
C3 C1 Rb1 74.2(4) 2_765 2_765
C2 C1 Rb1 74.6(4) . .
C10 C1 Rb1 115.8(5) 2_765 .
C3 C1 Rb1 80.1(4) 2_765 .
Rb1 C1 Rb1 129.3(2) 2_765 .
C3 C2 C1 120.6(6) . .
C3 C2 Rb1 77.2(4) . .
C1 C2 Rb1 80.8(4) . .
C3 C2 Rb1 78.2(4) . 2_765
C1 C2 Rb1 75.0(4) . 2_765
Rb1 C2 Rb1 129.4(2) . 2_765
C3 C2 H2 119.7 . .
C1 C2 H2 119.7 . .
Rb1 C2 H2 112.7 . .
Rb1 C2 H2 117.9 2_765 .
C2 C3 C4 131.6(7) . .
C2 C3 C1 120.4(6) . 2_765
C4 C3 C1 108.1(6) . 2_765
C2 C3 Rb1 78.0(4) . .
C4 C3 Rb1 111.6(4) . .
C1 C3 Rb1 80.2(4) 2_765 .
C2 C3 Rb1 78.0(4) . 2_765
C4 C3 Rb1 117.5(5) . 2_765
C1 C3 Rb1 75.0(4) 2_765 2_765
Rb1 C3 Rb1 129.7(2) . 2_765
C5 C4 C9 118.7(6) . .
C5 C4 C3 133.7(7) . .
C9 C4 C3 107.6(6) . .
C6 C5 C4 120.4(7) . .
C6 C5 H5 119.8 . .
C4 C5 H5 119.8 . .
C5 C6 C7 119.9(7) . .
C5 C6 H6 120.1 . .
C7 C6 H6 120.1 . .
C8 C7 C6 121.3(7) . .
C8 C7 H7 119.4 . .
C6 C7 H7 119.4 . .
C7 C8 C9 119.7(7) . .
C7 C8 H8 120.2 . .
C9 C8 H8 120.2 . .
C8 C9 C10 131.6(7) . .
C8 C9 C4 119.9(6) . .
C10 C9 C4 108.5(6) . .
C9 C10 C1 108.8(6) . 2_765
C9 C10 C11 128.4(6) . .
C1 C10 C11 122.8(6) 2_765 .
C12 C11 C10 177.5(7) . .
C11 C12 Si1 173.4(7) . .
C14 C13 C18 110.7(6) . .
C14 C13 Si1 114.9(5) . .
C18 C13 Si1 113.9(5) . .
C14 C13 H13 105.5 . .
C18 C13 H13 105.5 . .
Si1 C13 H13 105.5 . .
C15 C14 C13 112.4(6) . .
C15 C14 H14A 109.1 . .
C13 C14 H14A 109.1 . .
C15 C14 H14B 109.1 . .
C13 C14 H14B 109.1 . .
H14A C14 H14B 107.9 . .
C16 C15 C14 113.2(6) . .
C16 C15 H15A 108.9 . .
C14 C15 H15A 108.9 . .
C16 C15 H15B 108.9 . .
C14 C15 H15B 108.9 . .
H15A C15 H15B 107.8 . .
C17 C16 C15 110.8(6) . .
C17 C16 H16A 109.5 . .
C15 C16 H16A 109.5 . .
C17 C16 H16B 109.5 . .
C15 C16 H16B 109.5 . .
H16A C16 H16B 108.1 . .
C16 C17 C18 112.7(7) . .
C16 C17 H17A 109.0 . .
C18 C17 H17A 109.0 . .
C16 C17 H17B 109.0 . .
C18 C17 H17B 109.0 . .
H17A C17 H17B 107.8 . .
C17 C18 C13 111.0(6) . .
C17 C18 H18A 109.4 . .
C13 C18 H18A 109.4 . .
C17 C18 H18B 109.4 . .
C13 C18 H18B 109.4 . .
H18A C18 H18B 108.0 . .
C24 C19 C20 108.4(6) . .
C24 C19 Si1 112.7(5) . .
C20 C19 Si1 114.0(5) . .
C24 C19 H19 107.1 . .
C20 C19 H19 107.1 . .
Si1 C19 H19 107.1 . .
C21 C20 C19 113.9(6) . .
C21 C20 H20A 108.8 . .
C19 C20 H20A 108.8 . .
C21 C20 H20B 108.8 . .
C19 C20 H20B 108.8 . .
H20A C20 H20B 107.7 . .
C22 C21 C20 110.8(6) . .
C22 C21 H21A 109.5 . .
C20 C21 H21A 109.5 . .
C22 C21 H21B 109.5 . .
C20 C21 H21B 109.5 . .
H21A C21 H21B 108.1 . .
C21 C22 C23 109.8(7) . .
C21 C22 H22A 109.7 . .
C23 C22 H22A 109.7 . .
C21 C22 H22B 109.7 . .
C23 C22 H22B 109.7 . .
H22A C22 H22B 108.2 . .
C24 C23 C22 110.9(7) . .
C24 C23 H23A 109.5 . .
C22 C23 H23A 109.5 . .
C24 C23 H23B 109.5 . .
C22 C23 H23B 109.5 . .
H23A C23 H23B 108.0 . .
C19 C24 C23 114.3(6) . .
C19 C24 H24A 108.7 . .
C23 C24 H24A 108.7 . .
C19 C24 H24B 108.7 . .
C23 C24 H24B 108.7 . .
H24A C24 H24B 107.6 . .
C26 C25 C30 109.8(6) . .
C26 C25 Si1 111.3(5) . .
C30 C25 Si1 117.5(5) . .
C26 C25 H25 105.8 . .
C30 C25 H25 105.8 . .
Si1 C25 H25 105.8 . .
C25 C26 C27 111.9(6) . .
C25 C26 H26A 109.2 . .
C27 C26 H26A 109.2 . .
C25 C26 H26B 109.2 . .
C27 C26 H26B 109.2 . .
H26A C26 H26B 107.9 . .
C28 C27 C26 113.0(6) . .
C28 C27 H27A 109.0 . .
C26 C27 H27A 109.0 . .
C28 C27 H27B 109.0 . .
C26 C27 H27B 109.0 . .
H27A C27 H27B 107.8 . .
C27 C28 C29 110.8(6) . .
C27 C28 H28A 109.5 . .
C29 C28 H28A 109.5 . .
C27 C28 H28B 109.5 . .
C29 C28 H28B 109.5 . .
H28A C28 H28B 108.1 . .
C28 C29 C30 111.1(7) . .
C28 C29 H29A 109.4 . .
C30 C29 H29A 109.4 . .
C28 C29 H29B 109.4 . .
C30 C29 H29B 109.4 . .
H29A C29 H29B 108.0 . .
C29 C30 C25 112.1(6) . .
C29 C30 H30A 109.2 . .
C25 C30 H30A 109.2 . .
C29 C30 H30B 109.2 . .
C25 C30 H30B 109.2 . .
H30A C30 H30B 107.9 . .
O1 C31 C32 109.9(6) . .
O1 C31 H31A 109.7 . .
C32 C31 H31A 109.7 . .
O1 C31 H31B 109.7 . .
C32 C31 H31B 109.7 . .
H31A C31 H31B 108.2 . .
O2 C32 C31 109.7(6) . .
O2 C32 H32A 109.7 . .
C31 C32 H32A 109.7 . .
O2 C32 H32B 109.7 . .
C31 C32 H32B 109.7 . .
H32A C32 H32B 108.2 . .
O2 C33 C34 109.4(6) . .
O2 C33 H33A 109.8 . .
C34 C33 H33A 109.8 . .
O2 C33 H33B 109.8 . .
C34 C33 H33B 109.8 . .
H33A C33 H33B 108.2 . .
O3 C34 C33 108.7(6) . .
O3 C34 H34A 110.0 . .
C33 C34 H34A 110.0 . .
O3 C34 H34B 110.0 . .
C33 C34 H34B 110.0 . .
H34A C34 H34B 108.3 . .
O3 C35 C36 109.0(6) . .
O3 C35 H35A 109.9 . .
C36 C35 H35A 109.9 . .
O3 C35 H35B 109.9 . .
C36 C35 H35B 109.9 . .
H35A C35 H35B 108.3 . .
O4 C36 C35 109.1(6) . .
O4 C36 H36A 109.9 . .
C35 C36 H36A 109.9 . .
O4 C36 H36B 109.9 . .
C35 C36 H36B 109.9 . .
H36A C36 H36B 108.3 . .
O4 C37 C38 108.2(6) . .
O4 C37 H37A 110.1 . .
C38 C37 H37A 110.1 . .
O4 C37 H37B 110.1 . .
C38 C37 H37B 110.1 . .
H37A C37 H37B 108.4 . .
O5 C38 C37 110.1(6) . .
O5 C38 H38A 109.6 . .
C37 C38 H38A 109.6 . .
O5 C38 H38B 109.6 . .
C37 C38 H38B 109.6 . .
H38A C38 H38B 108.2 . .
O5 C39 C40 109.8(6) . .
O5 C39 H39A 109.7 . .
C40 C39 H39A 109.7 . .
O5 C39 H39B 109.7 . .
C40 C39 H39B 109.7 . .
H39A C39 H39B 108.2 . .
O6 C40 C39 107.9(6) . .
O6 C40 H40A 110.1 . .
C39 C40 H40A 110.1 . .
O6 C40 H40B 110.1 . .
C39 C40 H40B 110.1 . .
H40A C40 H40B 108.4 . .
O6 C41 C42 109.4(6) . .
O6 C41 H41A 109.8 . .
C42 C41 H41A 109.8 . .
O6 C41 H41B 109.8 . .
C42 C41 H41B 109.8 . .
H41A C41 H41B 108.2 . .
O1 C42 C41 108.1(6) . .
O1 C42 H42A 110.1 . .
C41 C42 H42A 110.1 . .
O1 C42 H42B 110.1 . .
C41 C42 H42B 110.1 . .
H42A C42 H42B 108.4 . .
C44 C43 C46 133.6(7) . 2_776
C44 C43 C45 119.6(6) . 2_776
C46 C43 C45 106.8(6) 2_776 2_776
C44 C43 Rb2 99.8(4) . 2_776
C46 C43 Rb2 92.2(4) 2_776 2_776
C45 C43 Rb2 73.2(4) 2_776 2_776
C43 C44 C45 120.7(7) . .
C43 C44 Rb2 98.7(4) . .
C45 C44 Rb2 60.2(4) . .
C43 C44 Rb2 58.1(3) . 2_776
C45 C44 Rb2 95.3(4) . 2_776
Rb2 C44 Rb2 133.3(2) . 2_776
C43 C44 H44 119.7 . .
C45 C44 H44 119.7 . .
Rb2 C44 H44 110.5 . .
Rb2 C44 H44 116.2 2_776 .
C44 C45 C52 131.7(7) . .
C44 C45 C43 119.7(6) . 2_776
C52 C45 C43 108.5(7) . 2_776
C44 C45 Rb2 96.5(4) . .
C52 C45 Rb2 90.3(4) . .
C43 C45 Rb2 79.7(4) 2_776 .
C47 C46 C51 120.5(7) . .
C47 C46 C43 131.1(7) . 2_776
C51 C46 C43 108.4(7) . 2_776
C47 C46 Rb2 120.9(4) . .
C51 C46 Rb2 83.7(4) . .
C43 C46 Rb2 63.3(4) 2_776 .
C48 C47 C46 120.3(7) . .
C48 C47 H47 119.8 . .
C46 C47 H47 119.8 . .
C47 C48 C49 119.6(7) . .
C47 C48 H48 120.2 . .
C49 C48 H48 120.2 . .
C50 C49 C48 121.7(8) . .
C50 C49 H49 119.2 . .
C48 C49 H49 119.2 . .
C49 C50 C51 119.1(7) . .
C49 C50 H50 120.4 . .
C51 C50 H50 120.4 . .
C50 C51 C46 118.8(7) . .
C50 C51 C52 133.9(7) . .
C46 C51 C52 107.4(6) . .
C50 C51 Rb2 124.1(4) . .
C46 C51 Rb2 73.2(4) . .
C52 C51 Rb2 67.6(4) . .
C45 C52 C53 125.3(7) . .
C45 C52 C51 108.9(6) . .
C53 C52 C51 125.5(7) . .
C45 C52 Rb2 65.0(4) . .
C53 C52 Rb2 116.9(4) . .
C51 C52 Rb2 89.0(4) . .
C54 C53 C52 174.3(8) . .
C53 C54 Si2 170.7(6) . .
C60 C55 C56 108.7(6) . .
C60 C55 Si2 113.2(5) . .
C56 C55 Si2 116.4(5) . .
C60 C55 H55 105.9 . .
C56 C55 H55 105.9 . .
Si2 C55 H55 105.9 . .
C57 C56 C55 111.8(6) . .
C57 C56 H56A 109.3 . .
C55 C56 H56A 109.3 . .
C57 C56 H56B 109.3 . .
C55 C56 H56B 109.3 . .
H56A C56 H56B 107.9 . .
C58 C57 C56 111.5(7) . .
C58 C57 H57A 109.3 . .
C56 C57 H57A 109.3 . .
C58 C57 H57B 109.3 . .
C56 C57 H57B 109.3 . .
H57A C57 H57B 108.0 . .
C57 C58 C59 109.9(7) . .
C57 C58 H58A 109.7 . .
C59 C58 H58A 109.7 . .
C57 C58 H58B 109.7 . .
C59 C58 H58B 109.7 . .
H58A C58 H58B 108.2 . .
C60 C59 C58 111.3(7) . .
C60 C59 H59A 109.4 . .
C58 C59 H59A 109.4 . .
C60 C59 H59B 109.4 . .
C58 C59 H59B 109.4 . .
H59A C59 H59B 108.0 . .
C59 C60 C55 112.2(7) . .
C59 C60 H60A 109.2 . .
C55 C60 H60A 109.2 . .
C59 C60 H60B 109.2 . .
C55 C60 H60B 109.2 . .
H60A C60 H60B 107.9 . .
C62 C61 C66 108.7(6) . .
C62 C61 Si2 112.7(5) . .
C66 C61 Si2 113.1(5) . .
C62 C61 H61 107.3 . .
C66 C61 H61 107.3 . .
Si2 C61 H61 107.3 . .
C63 C62 C61 113.7(6) . .
C63 C62 H62A 108.8 . .
C61 C62 H62A 108.8 . .
C63 C62 H62B 108.8 . .
C61 C62 H62B 108.8 . .
H62A C62 H62B 107.7 . .
C64 C63 C62 111.6(6) . .
C64 C63 H63A 109.3 . .
C62 C63 H63A 109.3 . .
C64 C63 H63B 109.3 . .
C62 C63 H63B 109.3 . .
H63A C63 H63B 108.0 . .
C63 C64 C65 109.7(6) . .
C63 C64 H64A 109.7 . .
C65 C64 H64A 109.7 . .
C63 C64 H64B 109.7 . .
C65 C64 H64B 109.7 . .
H64A C64 H64B 108.2 . .
C66 C65 C64 112.5(6) . .
C66 C65 H65A 109.1 . .
C64 C65 H65A 109.1 . .
C66 C65 H65B 109.1 . .
C64 C65 H65B 109.1 . .
H65A C65 H65B 107.8 . .
C65 C66 C61 114.0(7) . .
C65 C66 H66A 108.7 . .
C61 C66 H66A 108.7 . .
C65 C66 H66B 108.7 . .
C61 C66 H66B 108.7 . .
H66A C66 H66B 107.6 . .
C72 C67 C68 107.1(6) . .
C72 C67 Si2 115.5(5) . .
C68 C67 Si2 114.5(5) . .
C72 C67 H67 106.4 . .
C68 C67 H67 106.4 . .
Si2 C67 H67 106.4 . .
C67 C68 C69 112.3(6) . .
C67 C68 H68A 109.1 . .
C69 C68 H68A 109.1 . .
C67 C68 H68B 109.1 . .
C69 C68 H68B 109.1 . .
H68A C68 H68B 107.9 . .
C70 C69 C68 111.5(6) . .
C70 C69 H69A 109.3 . .
C68 C69 H69A 109.3 . .
C70 C69 H69B 109.3 . .
C68 C69 H69B 109.3 . .
H69A C69 H69B 108.0 . .
C69 C70 C71 111.9(6) . .
C69 C70 H70A 109.2 . .
C71 C70 H70A 109.2 . .
C69 C70 H70B 109.2 . .
C71 C70 H70B 109.2 . .
H70A C70 H70B 107.9 . .
C70 C71 C72 109.5(6) . .
C70 C71 H71A 109.8 . .
C72 C71 H71A 109.8 . .
C70 C71 H71B 109.8 . .
C72 C71 H71B 109.8 . .
H71A C71 H71B 108.2 . .
C67 C72 C71 113.0(6) . .
C67 C72 H72A 109.0 . .
C71 C72 H72A 109.0 . .
C67 C72 H72B 109.0 . .
C71 C72 H72B 109.0 . .
H72A C72 H72B 107.8 . .
O7 C73 C74 108.8(6) . .
O7 C73 H73A 109.9 . .
C74 C73 H73A 109.9 . .
O7 C73 H73B 109.9 . .
C74 C73 H73B 109.9 . .
H73A C73 H73B 108.3 . .
O8 C74 C73 108.8(6) . .
O8 C74 H74A 109.9 . .
C73 C74 H74A 109.9 . .
O8 C74 H74B 109.9 . .
C73 C74 H74B 109.9 . .
H74A C74 H74B 108.3 . .
O8 C75 C76 109.2(6) . .
O8 C75 Rb2 50.8(3) . .
C76 C75 Rb2 80.4(4) . .
O8 C75 H75A 109.8 . .
C76 C75 H75A 109.8 . .
Rb2 C75 H75A 82.3 . .
O8 C75 H75B 109.8 . .
C76 C75 H75B 109.8 . .
Rb2 C75 H75B 160.6 . .
H75A C75 H75B 108.3 . .
O9 C76 C75 108.9(6) . .
O9 C76 H76A 109.9 . .
C75 C76 H76A 109.9 . .
O9 C76 H76B 109.9 . .
C75 C76 H76B 109.9 . .
H76A C76 H76B 108.3 . .
O9 C77 C78 108.7(6) . .
O9 C77 H77A 109.9 . .
C78 C77 H77A 109.9 . .
O9 C77 H77B 109.9 . .
C78 C77 H77B 109.9 . .
H77A C77 H77B 108.3 . .
O10 C78 C77 107.3(6) . .
O10 C78 H78A 110.3 . .
C77 C78 H78A 110.3 . .
O10 C78 H78B 110.3 . .
C77 C78 H78B 110.3 . .
H78A C78 H78B 108.5 . .
O10 C79 C80 109.3(6) . .
O10 C79 H79A 109.8 . .
C80 C79 H79A 109.8 . .
O10 C79 H79B 109.8 . .
C80 C79 H79B 109.8 . .
H79A C79 H79B 108.3 . .
O11 C80 C79 107.1(6) . .
O11 C80 H80A 110.3 . .
C79 C80 H80A 110.3 . .
O11 C80 H80B 110.3 . .
C79 C80 H80B 110.3 . .
H80A C80 H80B 108.6 . .
O11 C81 C82 107.6(6) . .
O11 C81 H81A 110.2 . .
C82 C81 H81A 110.2 . .
O11 C81 H81B 110.2 . .
C82 C81 H81B 110.2 . .
H81A C81 H81B 108.5 . .
O12 C82 C81 109.3(6) . .
O12 C82 H82A 109.8 . .
C81 C82 H82A 109.8 . .
O12 C82 H82B 109.8 . .
C81 C82 H82B 109.8 . .
H82A C82 H82B 108.3 . .
O12 C83 C84 110.6(6) . .
O12 C83 H83A 109.5 . .
C84 C83 H83A 109.5 . .
O12 C83 H83B 109.5 . .
C84 C83 H83B 109.5 . .
H83A C83 H83B 108.1 . .
O7 C84 C83 108.1(6) . .
O7 C84 H84A 110.1 . .
C83 C84 H84A 110.1 . .
O7 C84 H84B 110.1 . .
C83 C84 H84B 110.1 . .
H84A C84 H84B 108.4 . .
O13 C85 C86 106.5(9) . .
O13 C85 H85A 110.4 . .
C86 C85 H85A 110.4 . .
O13 C85 H85B 110.4 . .
C86 C85 H85B 110.4 . .
H85A C85 H85B 108.6 . .
C85 C86 C87 101.6(8) . .
C85 C86 H86A 111.4 . .
C87 C86 H86A 111.4 . .
C85 C86 H86B 111.4 . .
C87 C86 H86B 111.4 . .
H86A C86 H86B 109.3 . .
C88 C87 C86 102.3(8) . .
C88 C87 H87A 111.3 . .
C86 C87 H87A 111.3 . .
C88 C87 H87B 111.3 . .
C86 C87 H87B 111.3 . .
H87A C87 H87B 109.2 . .
O13 C88 C87 107.2(9) . .
O13 C88 H88A 110.3 . .
C87 C88 H88A 110.3 . .
O13 C88 H88B 110.3 . .
C87 C88 H88B 110.3 . .
H88A C88 H88B 108.5 . .
O14 C89 C90 104.1(10) . .
O14 C89 H89A 110.9 . .
C90 C89 H89A 110.9 . .
O14 C89 H89B 110.9 . .
C90 C89 H89B 110.9 . .
H89A C89 H89B 109.0 . .
C89 C90 C91 107.1(13) . .
C89 C90 H90A 110.3 . .
C91 C90 H90A 110.3 . .
C89 C90 H90B 110.3 . .
C91 C90 H90B 110.3 . .
H90A C90 H90B 108.5 . .
C92 C91 C90 105.5(13) . .
C92 C91 H91A 110.7 . .
C90 C91 H91A 110.7 . .
C92 C91 H91B 110.7 . .
C90 C91 H91B 110.7 . .
H91A C91 H91B 108.8 . .
O14 C92 C91 111.3(14) . .
O14 C92 H92A 109.4 . .
C91 C92 H92A 109.4 . .
O14 C92 H92B 109.4 . .
C91 C92 H92B 109.4 . .
H92A C92 H92B 108.0 . .
C31 O1 C42 110.0(5) . .
C31 O1 Rb1 106.1(4) . .
C42 O1 Rb1 106.3(4) . .
C32 O2 C33 112.9(5) . .
C32 O2 Rb1 119.5(4) . .
C33 O2 Rb1 119.8(4) . .
C35 O3 C34 111.4(6) . .
C35 O3 Rb1 105.6(4) . .
C34 O3 Rb1 104.6(4) . .
C36 O4 C37 112.9(6) . .
C36 O4 Rb1 122.1(4) . .
C37 O4 Rb1 121.5(4) . .
C39 O5 C38 112.7(5) . .
C39 O5 Rb1 103.7(4) . .
C38 O5 Rb1 104.6(4) . .
C40 O6 C41 112.2(5) . .
C40 O6 Rb1 122.8(4) . .
C41 O6 Rb1 122.5(4) . .
C84 O7 C73 112.8(5) . .
C84 O7 Rb2 124.0(4) . .
C73 O7 Rb2 122.3(4) . .
C74 O8 C75 110.9(5) . .
C74 O8 Rb2 101.1(4) . .
C75 O8 Rb2 107.8(4) . .
C77 O9 C76 114.3(6) . .
C77 O9 Rb2 120.5(4) . .
C76 O9 Rb2 119.0(4) . .
C78 O10 C79 112.5(5) . .
C78 O10 Rb2 100.1(4) . .
C79 O10 Rb2 102.8(4) . .
C80 O11 C81 112.2(5) . .
C80 O11 Rb2 120.3(4) . .
C81 O11 Rb2 121.0(4) . .
C83 O12 C82 111.5(5) . .
C83 O12 Rb2 103.6(4) . .
C82 O12 Rb2 107.5(4) . .
C85 O13 C88 105.2(8) . .
C92 O14 C89 107.5(10) . .

loop_
_geom_bond_atom_site_label_1
_geom_bond_atom_site_label_2
_geom_bond_distance
_geom_bond_site_symmetry_2
Rb1 O6 2.849(4) .
Rb1 O4 2.859(5) .
Rb1 O2 2.874(5) .
Rb1 O1 3.004(5) .
Rb1 O3 3.016(4) .
Rb1 O5 3.026(5) .
Rb1 C3 3.216(7) .
Rb1 C2 3.227(7) .
Rb1 C1 3.294(7) 2_765
Rb1 C1 3.304(7) .
Rb1 C2 3.368(6) 2_765
Rb1 C3 3.370(7) 2_765
Rb2 O7 2.831(5) .
Rb2 O9 2.868(5) .
Rb2 O11 2.891(5) .
Rb2 O12 3.015(5) .
Rb2 O10 3.031(5) .
Rb2 O8 3.036(5) .
Rb2 C45 3.048(6) .
Rb2 C43 3.133(6) 2_776
Rb2 C52 3.364(6) .
Rb2 C44 3.491(6) .
Rb2 C46 3.503(7) .
Rb2 C51 3.637(7) .
Si1 C12 1.821(8) .
Si1 C19 1.876(7) .
Si1 C25 1.890(8) .
Si1 C13 1.890(7) .
Si2 C54 1.821(8) .
Si2 C55 1.890(7) .
Si2 C61 1.895(7) .
Si2 C67 1.911(7) .
C1 C2 1.396(9) .
C1 C10 1.439(9) 2_765
C1 C3 1.442(9) 2_765
C1 Rb1 3.294(7) 2_765
C2 C3 1.386(9) .
C2 Rb1 3.368(6) 2_765
C2 H2 0.9500 .
C3 C4 1.439(9) .
C3 C1 1.442(9) 2_765
C3 Rb1 3.370(7) 2_765
C4 C5 1.392(8) .
C4 C9 1.434(9) .
C5 C6 1.387(9) .
C5 H5 0.9500 .
C6 C7 1.397(9) .
C6 H6 0.9500 .
C7 C8 1.369(9) .
C7 H7 0.9500 .
C8 C9 1.394(9) .
C8 H8 0.9500 .
C9 C10 1.414(9) .
C10 C1 1.438(9) 2_765
C10 C11 1.441(10) .
C11 C12 1.210(9) .
C13 C14 1.525(10) .
C13 C18 1.543(9) .
C13 H13 1.0000 .
C14 C15 1.522(9) .
C14 H14A 0.9900 .
C14 H14B 0.9900 .
C15 C16 1.516(9) .
C15 H15A 0.9900 .
C15 H15B 0.9900 .
C16 C17 1.490(10) .
C16 H16A 0.9900 .
C16 H16B 0.9900 .
C17 C18 1.528(9) .
C17 H17A 0.9900 .
C17 H17B 0.9900 .
C18 H18A 0.9900 .
C18 H18B 0.9900 .
C19 C24 1.514(9) .
C19 C20 1.549(9) .
C19 H19 1.0000 .
C20 C21 1.525(9) .
C20 H20A 0.9900 .
C20 H20B 0.9900 .
C21 C22 1.514(10) .
C21 H21A 0.9900 .
C21 H21B 0.9900 .
C22 C23 1.526(10) .
C22 H22A 0.9900 .
C22 H22B 0.9900 .
C23 C24 1.523(9) .
C23 H23A 0.9900 .
C23 H23B 0.9900 .
C24 H24A 0.9900 .
C24 H24B 0.9900 .
C25 C26 1.531(8) .
C25 C30 1.541(9) .
C25 H25 1.0000 .
C26 C27 1.537(9) .
C26 H26A 0.9900 .
C26 H26B 0.9900 .
C27 C28 1.500(9) .
C27 H27A 0.9900 .
C27 H27B 0.9900 .
C28 C29 1.511(9) .
C28 H28A 0.9900 .
C28 H28B 0.9900 .
C29 C30 1.513(10) .
C29 H29A 0.9900 .
C29 H29B 0.9900 .
C30 H30A 0.9900 .
C30 H30B 0.9900 .
C31 O1 1.418(8) .
C31 C32 1.499(9) .
C31 H31A 0.9900 .
C31 H31B 0.9900 .
C32 O2 1.417(8) .
C32 H32A 0.9900 .
C32 H32B 0.9900 .
C33 O2 1.431(7) .
C33 C34 1.488(9) .
C33 H33A 0.9900 .
C33 H33B 0.9900 .
C34 O3 1.431(8) .
C34 H34A 0.9900 .
C34 H34B 0.9900 .
C35 O3 1.420(8) .
C35 C36 1.481(10) .
C35 H35A 0.9900 .
C35 H35B 0.9900 .
C36 O4 1.416(7) .
C36 H36A 0.9900 .
C36 H36B 0.9900 .
C37 O4 1.439(8) .
C37 C38 1.486(9) .
C37 H37A 0.9900 .
C37 H37B 0.9900 .
C38 O5 1.427(8) .
C38 H38A 0.9900 .
C38 H38B 0.9900 .
C39 O5 1.418(7) .
C39 C40 1.520(10) .
C39 H39A 0.9900 .
C39 H39B 0.9900 .
C40 O6 1.419(8) .
C40 H40A 0.9900 .
C40 H40B 0.9900 .
C41 O6 1.438(8) .
C41 C42 1.484(9) .
C41 H41A 0.9900 .
C41 H41B 0.9900 .
C42 O1 1.441(7) .
C42 H42A 0.9900 .
C42 H42B 0.9900 .
C43 C44 1.391(9) .
C43 C46 1.449(9) 2_776
C43 C45 1.454(9) 2_776
C43 Rb2 3.133(6) 2_776
C44 C45 1.392(9) .
C44 Rb2 3.638(6) 2_776
C44 H44 0.9500 .
C45 C52 1.407(9) .
C45 C43 1.454(9) 2_776
C46 C47 1.388(9) .
C46 C51 1.433(9) .
C46 C43 1.449(9) 2_776
C47 C48 1.367(9) .
C47 H47 0.9500 .
C48 C49 1.413(9) .
C48 H48 0.9500 .
C49 C50 1.380(10) .
C49 H49 0.9500 .
C50 C51 1.405(10) .
C50 H50 0.9500 .
C51 C52 1.446(9) .
C52 C53 1.425(10) .
C53 C54 1.220(9) .
C55 C60 1.534(10) .
C55 C56 1.535(9) .
C55 H55 1.0000 .
C56 C57 1.520(9) .
C56 H56A 0.9900 .
C56 H56B 0.9900 .
C57 C58 1.508(11) .
C57 H57A 0.9900 .
C57 H57B 0.9900 .
C58 C59 1.526(10) .
C58 H58A 0.9900 .
C58 H58B 0.9900 .
C59 C60 1.507(9) .
C59 H59A 0.9900 .
C59 H59B 0.9900 .
C60 H60A 0.9900 .
C60 H60B 0.9900 .
C61 C62 1.545(9) .
C61 C66 1.546(9) .
C61 H61 1.0000 .
C62 C63 1.539(10) .
C62 H62A 0.9900 .
C62 H62B 0.9900 .
C63 C64 1.509(9) .
C63 H63A 0.9900 .
C63 H63B 0.9900 .
C64 C65 1.542(9) .
C64 H64A 0.9900 .
C64 H64B 0.9900 .
C65 C66 1.520(10) .
C65 H65A 0.9900 .
C65 H65B 0.9900 .
C66 H66A 0.9900 .
C66 H66B 0.9900 .
C67 C72 1.513(9) .
C67 C68 1.521(9) .
C67 H67 1.0000 .
C68 C69 1.536(9) .
C68 H68A 0.9900 .
C68 H68B 0.9900 .
C69 C70 1.506(9) .
C69 H69A 0.9900 .
C69 H69B 0.9900 .
C70 C71 1.513(10) .
C70 H70A 0.9900 .
C70 H70B 0.9900 .
C71 C72 1.523(9) .
C71 H71A 0.9900 .
C71 H71B 0.9900 .
C72 H72A 0.9900 .
C72 H72B 0.9900 .
C73 O7 1.430(8) .
C73 C74 1.495(10) .
C73 H73A 0.9900 .
C73 H73B 0.9900 .
C74 O8 1.426(8) .
C74 H74A 0.9900 .
C74 H74B 0.9900 .
C75 O8 1.434(8) .
C75 C76 1.480(9) .
C75 H75A 0.9900 .
C75 H75B 0.9900 .
C76 O9 1.436(7) .
C76 H76A 0.9900 .
C76 H76B 0.9900 .
C77 O9 1.411(8) .
C77 C78 1.497(9) .
C77 H77A 0.9900 .
C77 H77B 0.9900 .
C78 O10 1.420(8) .
C78 H78A 0.9900 .
C78 H78B 0.9900 .
C79 O10 1.424(8) .
C79 C80 1.502(9) .
C79 H79A 0.9900 .
C79 H79B 0.9900 .
C80 O11 1.421(7) .
C80 H80A 0.9900 .
C80 H80B 0.9900 .
C81 O11 1.435(8) .
C81 C82 1.512(9) .
C81 H81A 0.9900 .
C81 H81B 0.9900 .
C82 O12 1.438(8) .
C82 H82A 0.9900 .
C82 H82B 0.9900 .
C83 O12 1.416(7) .
C83 C84 1.503(9) .
C83 H83A 0.9900 .
C83 H83B 0.9900 .
C84 O7 1.414(8) .
C84 H84A 0.9900 .
C84 H84B 0.9900 .
C85 O13 1.382(9) .
C85 C86 1.498(12) .
C85 H85A 0.9900 .
C85 H85B 0.9900 .
C86 C87 1.561(13) .
C86 H86A 0.9900 .
C86 H86B 0.9900 .
C87 C88 1.539(12) .
C87 H87A 0.9900 .
C87 H87B 0.9900 .
C88 O13 1.413(10) .
C88 H88A 0.9900 .
C88 H88B 0.9900 .
C89 O14 1.431(11) .
C89 C90 1.451(13) .
C89 H89A 0.9900 .
C89 H89B 0.9900 .
C90 C91 1.452(17) .
C90 H90A 0.9900 .
C90 H90B 0.9900 .
C91 C92 1.382(17) .
C91 H91A 0.9900 .
C91 H91B 0.9900 .
C92 O14 1.372(13) .
C92 H92A 0.9900 .
C92 H92B 0.9900 .
